data_4326051
loop_
_publ_author_name
'Dipali Sadhukhan'
'Aurkie Ray'
'Guillaume Pilet'
'Corrado Rizzoli'
'Georgina M. Rosair'
'Carlos J. G\'omez-Garc\'ia'
'Sandra Signorella'
'Sebasti\'an Bell\'u'
'Samiran Mitra'

_publ_contact_author
;
 Prof. Corrado Rizzoli
 Universit\'a degli Studi di Parma
 Dipartimento di Chimica Generale ed Inorganica
 Chimica Analitica, Chimica Fisica
 Viale G. P. Usberti 17/A
 I-43100 Parma
 Italy
;
_publ_section_title
;
 Weak Interactions Modulating the Dimensionality in Supramolecular
 Architectures in Three New Nickel(II)-Hydrazone Complexes,
 Magnetostructural Correlation, and Catalytic Potential for Epoxidation of
 Alkenes under Phase Transfer Conditions
;
_journal_name_full 'Inorganic Chemistry'
_journal_page_first 8326
_journal_page_last 8339
_journal_paper_doi 10.1021/ic200846j
_journal_volume 50
_journal_year 2011
_chemical_formula_moiety 'C24 H26 F6 N4 Ni2 O10'
_chemical_formula_sum 'C24 H26 F6 N4 Ni2 O10'
_chemical_formula_weight 761.90
_space_group_IT_number 2
_symmetry_cell_setting triclinic
_symmetry_space_group_name_Hall '-P 1'
_symmetry_space_group_name_H-M 'P -1'
_atom_sites_solution_hydrogens geom
_atom_sites_solution_primary direct
_cell_angle_alpha 114.555(5)
_cell_angle_beta 106.173(5)
_cell_angle_gamma 96.843(5)
_cell_formula_units_Z 1
_cell_length_a 9.169(5)
_cell_length_b 9.388(5)
_cell_length_c 10.615(5)
_cell_measurement_reflns_used 7659
_cell_measurement_temperature 293
_cell_measurement_theta_max 28
_cell_measurement_theta_min 2
_cell_volume 768.8(7)
_computing_cell_refinement 'DENZO/SCALEPACK (Otwinowski & Minor, 1997)'
_computing_data_collection 'COLLECT (Nonius, 1997-2001).'
_computing_data_reduction 'DENZO/SCALEPACK (Otwinowski & Minor, 1997)'
_computing_molecular_graphics 'CAMERON (Watkin et al., 1996)'
_computing_publication_material 'CRYSTALS (Betteridge et al., 2003)'
_computing_structure_refinement 'CRYSTALS (Betteridge et al., 2003)'
_computing_structure_solution 'SIR97 (Altomare et al., 1999)'
_diffrn_ambient_temperature 293
_diffrn_measured_fraction_theta_full 0.998
_diffrn_measured_fraction_theta_max 0.829
_diffrn_measurement_device 'Nonius KappaCCD'
_diffrn_measurement_device_type Area
_diffrn_measurement_method \w/2\q
_diffrn_radiation_monochromator graphite
_diffrn_radiation_type 'Mo K\a'
_diffrn_radiation_wavelength 0.71069
_diffrn_reflns_av_R_equivalents 0.020
_diffrn_reflns_limit_h_max 12
_diffrn_reflns_limit_h_min -12
_diffrn_reflns_limit_k_max 12
_diffrn_reflns_limit_k_min -9
_diffrn_reflns_limit_l_max 13
_diffrn_reflns_limit_l_min -14
_diffrn_reflns_number 6005
_diffrn_reflns_theta_full 26.175
_diffrn_reflns_theta_max 29.410
_diffrn_reflns_theta_min 2.635
_diffrn_standards_number 0
_exptl_absorpt_coefficient_mu 1.279
_exptl_absorpt_correction_T_max 0.90
_exptl_absorpt_correction_T_min 0.89
_exptl_absorpt_correction_type multi-scan
_exptl_absorpt_process_details 'DENZO/SCALEPACK (Otwinowski & Minor, 1997)'
_exptl_crystal_colour blue
_exptl_crystal_density_diffrn 1.646
_exptl_crystal_description cubic
_exptl_crystal_F_000 388
_exptl_crystal_size_max 0.11
_exptl_crystal_size_mid 0.09
_exptl_crystal_size_min 0.08
_refine_diff_density_max 1.16
_refine_diff_density_min -1.21
_refine_ls_extinction_method none
_refine_ls_goodness_of_fit_ref 1.1341
_refine_ls_hydrogen_treatment noref
_refine_ls_matrix_type full
_refine_ls_number_parameters 199
_refine_ls_number_reflns 2566
_refine_ls_number_restraints 12
_refine_ls_R_factor_all 0.0726
_refine_ls_R_factor_gt 0.0600
_refine_ls_shift/su_max 0.000264
_refine_ls_structure_factor_coef F
_refine_ls_weighting_details
;
 Method, part 1, Chebychev polynomial, (Watkin, 1994, Prince, 1982) 
 [weight] = 1.0/[A~0~*T~0~(x)+A~1~*T~1~(x) ... +A~n-1~]*T~n-1~(x)] 
 where A~i~ are the Chebychev coefficients listed below and x= Fcalc/Fmax 
 Method = Robust Weighting (Prince, 1982) 
 W = [weight] * [1-(deltaF/6*sigmaF)^2^]^2^ 
 A~i~ are: 
 15.4 -8.57 9.13 
;
_refine_ls_weighting_scheme calc
_refine_ls_wR_factor_all 0.0712
_refine_ls_wR_factor_gt 0.0648
_refine_ls_wR_factor_ref 0.0631
_reflns_limit_h_max 11
_reflns_limit_h_min -12
_reflns_limit_k_max 11
_reflns_limit_k_min -12
_reflns_limit_l_max 14
_reflns_limit_l_min 0
_reflns_number_gt 2758
_reflns_number_total 3522
_reflns_threshold_expression I>2.0\s(I)
_oxford_diffrn_Wilson_B_factor 0.00
_oxford_diffrn_Wilson_scale 0.00
_oxford_refine_ls_r_factor_ref 0.0573
_oxford_refine_ls_scale 6.844(18)
_oxford_reflns_number_all 3505
_oxford_reflns_threshold_expression_ref I>3.0\s(I)
_cod_data_source_file ic200846j_si_002_1.cif
_cod_data_source_block 1
_cod_original_sg_symbol_H-M 'P -1 '
_cod_database_code 4326051

loop_
_symmetry_equiv_pos_as_xyz
x,y,z
-x,-y,-z

loop_
_atom_site_label
_atom_site_type_symbol
_atom_site_fract_x
_atom_site_fract_y
_atom_site_fract_z
_atom_site_U_iso_or_equiv
_atom_site_occupancy
_atom_site_adp_type
_atom_site_refinement_flags_posn
Ni1 Ni 0.08459(7) 0.01372(7) 0.39742(6) 0.0283 1.0000 Uani .
O1 O -0.0782(4) 0.1017(4) 0.4774(3) 0.0301 1.0000 Uani .
C2 C -0.1484(5) 0.2105(5) 0.4592(5) 0.0318 1.0000 Uani .
C3 C -0.2495(7) 0.2649(7) 0.5346(6) 0.0462 1.0000 Uani .
C4 C -0.3279(8) 0.3765(8) 0.5172(8) 0.0625 1.0000 Uani .
C5 C -0.3086(8) 0.4386(8) 0.4231(8) 0.0647 1.0000 Uani .
C6 C -0.2082(7) 0.3901(7) 0.3504(7) 0.0518 1.0000 Uani .
C7 C -0.1254(6) 0.2770(6) 0.3655(5) 0.0367 1.0000 Uani .
C8 C -0.0173(6) 0.2441(6) 0.2881(5) 0.0386 1.0000 Uani .
N9 N 0.0688(4) 0.1487(5) 0.2925(4) 0.0334 1.0000 Uani .
N10 N 0.1708(5) 0.1325(5) 0.2162(4) 0.0407 1.0000 Uani .
C11 C 0.2579(6) 0.0295(7) 0.2224(5) 0.0427 1.0000 Uani .
C13 C 0.3580(8) -0.0027(9) 0.1283(7) 0.0642 1.0000 Uani .
O12 O 0.2567(4) -0.0360(5) 0.3028(4) 0.0434 1.0000 Uani .
O21 O -0.0832(4) -0.1970(4) 0.2269(3) 0.0423 1.0000 Uani .
C22 C -0.1176(6) -0.2535(7) 0.0898(5) 0.0444 1.0000 Uani .
O23 O -0.0676(6) -0.1957(6) 0.0212(4) 0.0632 1.0000 Uani .
C24 C -0.2537(7) -0.4185(7) -0.0114(6) 0.0959 1.0000 Uani D
F25 F -0.2491(12) -0.4924(11) -0.1319(13) 0.1007 0.4000 Uani D
F26 F -0.4046(14) -0.3721(12) -0.0289(12) 0.1007 0.4000 Uani D
F27 F -0.2468(12) -0.5106(12) 0.0566(13) 0.1007 0.4000 Uani D
F28 F -0.3572(9) -0.4095(9) -0.1072(9) 0.1015 0.6000 Uani D
F29 F -0.1835(9) -0.5378(9) -0.0864(9) 0.1015 0.6000 Uani D
F30 F -0.3159(9) -0.4644(9) 0.0645(9) 0.1015 0.6000 Uani D
O31 O 0.2551(4) 0.2076(4) 0.5944(4) 0.0408 1.0000 Uani .
C32 C 0.3993(7) 0.1812(9) 0.6612(8) 0.0635 1.0000 Uani .
H9 H 0.0036 0.2918 0.2362 0.0500 1.0000 Uiso .
H23 H 0.1507 0.1843 0.1513 0.0500 1.0000 Uiso .
H321 H 0.4669 0.2859 0.7551 0.0680 1.0000 Uiso .
H322 H 0.3786 0.0950 0.6914 0.0680 1.0000 Uiso .
H323 H 0.4575 0.1500 0.5928 0.0680 1.0000 Uiso .
H72 H -0.2655 0.2214 0.6027 0.0644 1.0000 Uiso .
H73 H -0.3993 0.4136 0.5743 0.0923 1.0000 Uiso .
H74 H -0.3666 0.5178 0.4097 0.0978 1.0000 Uiso .
H75 H -0.1928 0.4361 0.2843 0.0743 1.0000 Uiso .
H1 H 0.1996 0.2031 0.6512 0.0520 1.0000 Uiso .
H121 H 0.4189 -0.0799 0.1436 0.0959 1.0000 Uiso .
H122 H 0.4364 0.1033 0.1614 0.0959 1.0000 Uiso .
H123 H 0.2921 -0.0479 0.0224 0.0959 1.0000 Uiso .

loop_
_atom_site_aniso_label
_atom_site_aniso_U_11
_atom_site_aniso_U_22
_atom_site_aniso_U_33
_atom_site_aniso_U_23
_atom_site_aniso_U_13
_atom_site_aniso_U_12
Ni1 0.0343(3) 0.0354(3) 0.0267(3) 0.0215(2) 0.0149(2) 0.0126(2)
O1 0.0410(16) 0.0340(16) 0.0298(14) 0.0232(13) 0.0176(13) 0.0168(13)
C2 0.035(2) 0.034(2) 0.032(2) 0.0202(18) 0.0107(18) 0.0120(18)
C3 0.056(3) 0.055(3) 0.054(3) 0.036(3) 0.033(3) 0.031(3)
C4 0.071(4) 0.073(4) 0.089(5) 0.057(4) 0.052(4) 0.049(3)
C5 0.074(4) 0.073(4) 0.095(5) 0.065(4) 0.048(4) 0.052(4)
C6 0.063(3) 0.055(3) 0.068(3) 0.048(3) 0.030(3) 0.031(3)
C7 0.044(2) 0.039(2) 0.038(2) 0.026(2) 0.014(2) 0.015(2)
C8 0.046(3) 0.044(3) 0.040(2) 0.032(2) 0.016(2) 0.012(2)
N9 0.0373(19) 0.044(2) 0.0313(18) 0.0264(17) 0.0160(16) 0.0121(17)
N10 0.049(2) 0.055(2) 0.043(2) 0.036(2) 0.0282(19) 0.019(2)
C11 0.043(3) 0.060(3) 0.040(3) 0.032(2) 0.021(2) 0.016(2)
C13 0.069(4) 0.104(5) 0.064(4) 0.058(4) 0.049(3) 0.045(4)
O12 0.0473(19) 0.060(2) 0.0449(19) 0.0371(18) 0.0245(16) 0.0231(17)
O21 0.054(2) 0.0458(19) 0.0285(16) 0.0185(15) 0.0173(15) 0.0070(16)
C22 0.056(3) 0.050(3) 0.027(2) 0.021(2) 0.014(2) 0.007(2)
O23 0.084(3) 0.073(3) 0.0343(19) 0.034(2) 0.0171(19) 0.004(2)
C24 0.150(9) 0.084(5) 0.041(4) 0.026(4) 0.037(5) -0.004(5)
F25 0.0932 0.0932 0.0932 0.0344 0.0225 0.0120
F26 0.0932 0.0932 0.0932 0.0344 0.0225 0.0120
F27 0.0932 0.0932 0.0932 0.0344 0.0225 0.0120
F28 0.0934 0.0934 0.0934 0.0337 0.0216 0.0110
F29 0.0934 0.0934 0.0934 0.0337 0.0216 0.0110
F30 0.0934 0.0934 0.0934 0.0337 0.0216 0.0110
O31 0.0420(18) 0.0450(19) 0.0389(18) 0.0254(16) 0.0131(15) 0.0054(15)
C32 0.041(3) 0.067(4) 0.066(4) 0.029(3) 0.003(3) 0.005(3)

loop_
_atom_type_symbol
_atom_type_scat_dispersion_real
_atom_type_scat_dispersion_imag
_atom_type_scat_Cromer_Mann_a1
_atom_type_scat_Cromer_Mann_b1
_atom_type_scat_Cromer_Mann_a2
_atom_type_scat_Cromer_Mann_b2
_atom_type_scat_Cromer_Mann_a3
_atom_type_scat_Cromer_Mann_b3
_atom_type_scat_Cromer_Mann_a4
_atom_type_scat_Cromer_Mann_b4
_atom_type_scat_Cromer_Mann_c
_atom_type_scat_source
Ni 0.3393 1.1124 12.8376 3.8785 7.2920 0.2565 4.4438 12.1763 2.3800 66.3421 1.0341 'International Tables Vol C 4.2.6.8 and 6.1.1.4'
C 0.0033 0.0016 2.3100 20.8439 1.0200 10.2075 1.5886 0.5687 0.8650 51.6512 0.2156 'International Tables Vol C 4.2.6.8 and 6.1.1.4'
O 0.0106 0.0060 3.0485 13.2771 2.2868 5.7011 1.5463 0.3239 0.8670 32.9089 0.2508 'International Tables Vol C 4.2.6.8 and 6.1.1.4'
N 0.0061 0.0033 12.2126 0.0057 3.1322 9.8933 2.0125 28.9975 1.1663 0.5826 -11.5290 'International Tables Vol C 4.2.6.8 and 6.1.1.4'
F 0.0171 0.0103 3.5392 10.2825 2.6412 4.2944 1.5170 0.2615 1.0243 26.1476 0.2776 'International Tables Vol C 4.2.6.8 and 6.1.1.4'
H 0.0000 0.0000 0.4930 10.5109 0.3229 26.1257 0.1402 3.1424 0.0408 57.7998 0.0030 'International Tables Vol C 4.2.6.8 and 6.1.1.4'

loop_
_geom_angle_atom_site_label_1
_geom_angle_site_symmetry_1
_geom_angle_atom_site_label_2
_geom_angle_atom_site_label_3
_geom_angle
_geom_angle_publ_flag
O1 2_556 Ni1 O1 81.26(12) yes
O1 2_556 Ni1 N9 170.17(14) yes
O1 . Ni1 N9 89.08(13) yes
O1 2_556 Ni1 O12 110.74(12) yes
O1 . Ni1 O12 167.49(12) yes
N9 . Ni1 O12 78.81(14) yes
O1 2_556 Ni1 O21 84.13(13) yes
O1 . Ni1 O21 91.97(14) yes
N9 . Ni1 O21 98.08(15) yes
O12 . Ni1 O21 92.79(15) yes
O1 2_556 Ni1 O31 85.71(13) yes
O1 . Ni1 O31 86.57(14) yes
N9 . Ni1 O31 91.95(15) yes
O12 . Ni1 O31 90.72(15) yes
O21 . Ni1 O31 169.84(12) yes
Ni1 2_556 O1 Ni1 98.74(12) yes
Ni1 2_556 O1 C2 132.3(3) yes
Ni1 . O1 C2 128.8(3) yes
O1 . C2 C3 119.6(4) yes
O1 . C2 C7 122.9(4) yes
C3 . C2 C7 117.5(4) yes
C2 . C3 C4 121.7(5) yes
C2 . C3 H72 118.8 no
C4 . C3 H72 119.5 no
C3 . C4 C5 120.8(5) yes
C3 . C4 H73 119.4 no
C5 . C4 H73 119.8 no
C4 . C5 C6 118.7(5) yes
C4 . C5 H74 120.6 no
C6 . C5 H74 120.7 no
C5 . C6 C7 122.3(5) yes
C5 . C6 H75 118.7 no
C7 . C6 H75 118.9 no
C2 . C7 C6 118.9(4) yes
C2 . C7 C8 125.1(4) yes
C6 . C7 C8 116.0(4) yes
C7 . C8 N9 124.1(4) yes
C7 . C8 H9 125.3 no
N9 . C8 H9 110.5 no
C8 . N9 Ni1 130.0(3) yes
C8 . N9 N10 117.8(3) yes
Ni1 . N9 N10 112.2(3) yes
N9 . N10 C11 115.9(3) yes
N9 . N10 H23 112.1 no
C11 . N10 H23 130.9 no
N10 . C11 C13 116.9(4) yes
N10 . C11 O12 121.5(4) yes
C13 . C11 O12 121.6(5) yes
C11 . C13 H121 109.5 no
C11 . C13 H122 108.8 no
H121 . C13 H122 108.0 no
C11 . C13 H123 110.7 no
H121 . C13 H123 110.3 no
H122 . C13 H123 109.4 no
Ni1 . O12 C11 111.2(3) yes
Ni1 . O21 C22 128.6(3) yes
O21 . C22 O23 129.3(5) yes
O21 . C22 C24 115.9(4) yes
O23 . C22 C24 114.6(4) yes
C22 . C24 F25 112.9(6) yes
C22 . C24 F26 106.2(5) yes
F25 . C24 F26 108.2(4) yes
C22 . C24 F27 109.8(5) yes
F25 . C24 F27 110.2(4) yes
F26 . C24 F27 109.4(4) yes
C22 . C24 F28 112.0(5) yes
F25 . C24 F28 67.9(5) yes
F26 . C24 F28 41.9(5) yes
F27 . C24 F28 134.7(6) yes
C22 . C24 F29 106.5(5) yes
F25 . C24 F29 40.1(5) yes
F26 . C24 F29 142.1(5) yes
F27 . C24 F29 76.5(5) yes
F28 . C24 F29 106.9(4) yes
C22 . C24 F30 112.5(5) yes
F25 . C24 F30 131.4(6) yes
F26 . C24 F30 74.4(5) yes
F27 . C24 F30 36.2(5) yes
F28 . C24 F30 109.2(4) yes
F29 . C24 F30 109.5(4) yes
Ni1 . O31 C32 119.1(4) yes
Ni1 . O31 H1 93.7 no
C32 . O31 H1 103.1 no
O31 . C32 H321 108.9 no
O31 . C32 H322 110.1 no
H321 . C32 H322 107.7 no
O31 . C32 H323 110.9 no
H321 . C32 H323 108.9 no
H322 . C32 H323 110.3 no

loop_
_geom_bond_atom_site_label_1
_geom_bond_atom_site_label_2
_geom_bond_site_symmetry_2
_geom_bond_distance
_geom_bond_publ_flag
Ni1 O1 2_556 2.042(3) yes
Ni1 O1 . 2.012(3) yes
Ni1 N9 . 1.998(3) yes
Ni1 O12 . 2.094(3) yes
Ni1 O21 . 2.075(4) yes
Ni1 O31 . 2.114(4) yes
O1 C2 . 1.321(5) yes
C2 C3 . 1.395(6) yes
C2 C7 . 1.423(5) yes
C3 C4 . 1.384(7) yes
C3 H72 . 1.000 no
C4 C5 . 1.388(8) yes
C4 H73 . 1.009 no
C5 C6 . 1.361(8) yes
C5 H74 . 0.998 no
C6 C7 . 1.412(6) yes
C6 H75 . 0.996 no
C7 C8 . 1.439(7) yes
C8 N9 . 1.269(6) yes
C8 H9 . 0.884 no
N9 N10 . 1.382(5) yes
N10 C11 . 1.335(7) yes
N10 H23 . 0.987 no
C11 C13 . 1.502(7) yes
C11 O12 . 1.245(5) yes
C13 H121 . 1.004 no
C13 H122 . 1.015 no
C13 H123 . 0.986 no
O21 C22 . 1.250(5) yes
C22 O23 . 1.220(6) yes
C22 C24 . 1.588(7) yes
C24 F25 . 1.191(14) yes
C24 F26 . 1.485(15) yes
C24 F27 . 1.334(15) yes
C24 F28 . 1.222(11) yes
C24 F29 . 1.421(11) yes
C24 F30 . 1.283(10) yes
O31 C32 . 1.419(7) yes
O31 H1 . 0.900 no
C32 H321 . 1.020 no
C32 H322 . 1.003 no
C32 H323 . 0.987 no

loop_
_geom_hbond_atom_site_label_D
_geom_hbond_atom_site_label_H
_geom_hbond_atom_site_label_A
_geom_hbond_site_symmetry_A
_geom_hbond_angle_DHA
_geom_hbond_distance_DH
_geom_hbond_distance_HA
_geom_hbond_distance_DA
_geom_hbond_publ_flag
N10 H23 O23 2_555 157 0.99 1.83 2.765(9) yes
C3 H72 O12 2_556 155 1.00 2.34 3.272(9) yes
O31 H1 O21 2_556 179 0.90 1.91 2.806(9) yes
